data_7123904
loop_
_publ_author_name
'Khan, Arif'
'Junker, Philip'
'Schnakenburg, Gregor'
'Espinosa, Arturo'
'Streubel , R.'

_publ_section_title
;
 Competitive or sequential reaction of an electrophilic terminal
 phosphinidene metal(0) complex with allyl halides? [2+1]-Cycloaddition vs
 C-X bond insertion
;
_journal_name_full 'Chemical Communications'
_journal_paper_doi 10.1039/C9CC05328J
_journal_year 2019
_chemical_formula_moiety 'C15 H24 F O5 P Si2 W'
_chemical_formula_sum 'C15 H24 F O5 P Si2 W'
_chemical_formula_weight 574.34
_space_group_crystal_system monoclinic
_space_group_IT_number 14
_space_group_name_Hall '-P 2yn'
_space_group_name_H-M_alt 'P 1 21/n 1'
_symmetry_space_group_name_Hall '-P 2yn'
_symmetry_space_group_name_H-M 'P 1 21/n 1'
_atom_sites_solution_hydrogens geom
_audit_creation_date 2019-05-21
_audit_creation_method
;
Olex2 1.2-alpha
(compiled 2018.07.26 svn.r3523 for OlexSys, GUI svn.r5532)
;
_audit_update_record
;
2019-05-22 deposited with the CCDC.    2019-07-23 downloaded from the CCDC.
;
_cell_angle_alpha 90
_cell_angle_beta 94.0074(18)
_cell_angle_gamma 90
_cell_formula_units_Z 4
_cell_length_a 9.4372(3)
_cell_length_b 18.8621(6)
_cell_length_c 12.3957(4)
_cell_measurement_reflns_used 5325
_cell_measurement_temperature 123
_cell_measurement_theta_max 29.13
_cell_measurement_theta_min 1.00
_cell_volume 2201.11(12)
_computing_molecular_graphics 'Olex2 (Dolomanov et al., 2009)'
_computing_publication_material 'Olex2 (Dolomanov et al., 2009)'
_computing_structure_refinement 'XL (Sheldrick, 2008)'
_diffrn_ambient_temperature 123
_diffrn_detector_area_resol_mean 8
_diffrn_measured_fraction_theta_full 0.995
_diffrn_measured_fraction_theta_max 0.995
_diffrn_measurement_device_type 'Nonius KappaCCD'
_diffrn_measurement_method 'fine slicing \w and \f scans'
_diffrn_radiation_monochromator graphite
_diffrn_radiation_type MoK\a
_diffrn_radiation_wavelength 0.71073
_diffrn_reflns_av_R_equivalents 0.1526
_diffrn_reflns_av_unetI/netI 0.0899
_diffrn_reflns_Laue_measured_fraction_full 0.995
_diffrn_reflns_Laue_measured_fraction_max 0.995
_diffrn_reflns_limit_h_max 11
_diffrn_reflns_limit_h_min -11
_diffrn_reflns_limit_k_max 22
_diffrn_reflns_limit_k_min -22
_diffrn_reflns_limit_l_max 14
_diffrn_reflns_limit_l_min -14
_diffrn_reflns_number 18174
_diffrn_reflns_point_group_measured_fraction_full 0.995
_diffrn_reflns_point_group_measured_fraction_max 0.995
_diffrn_reflns_theta_full 25.242
_diffrn_reflns_theta_max 25.246
_diffrn_reflns_theta_min 2.626
_diffrn_source 'sealed tube'
_exptl_absorpt_coefficient_mu 5.458
_exptl_absorpt_correction_T_max 0.1527
_exptl_absorpt_correction_T_min 0.0533
_exptl_absorpt_correction_type multi-scan
_exptl_crystal_colour 'clear colourless'
_exptl_crystal_colour_lustre clear
_exptl_crystal_colour_primary colourless
_exptl_crystal_density_diffrn 1.733
_exptl_crystal_description block
_exptl_crystal_F_000 1120
_exptl_crystal_size_max 0.6
_exptl_crystal_size_mid 0.6
_exptl_crystal_size_min 0.4
_refine_diff_density_max 2.864
_refine_diff_density_min -3.100
_refine_diff_density_rms 0.277
_refine_ls_extinction_coef 0.0055(6)
_refine_ls_extinction_expression Fc^*^=kFc[1+0.001xFc^2^\l^3^/sin(2\q)]^-1/4^
_refine_ls_extinction_method 'SHELXL-2014/7 (Sheldrick 2014'
_refine_ls_goodness_of_fit_ref 1.029
_refine_ls_hydrogen_treatment constr
_refine_ls_matrix_type full
_refine_ls_number_parameters 233
_refine_ls_number_reflns 3962
_refine_ls_number_restraints 3
_refine_ls_restrained_S_all 1.029
_refine_ls_R_factor_all 0.0619
_refine_ls_R_factor_gt 0.0567
_refine_ls_shift/su_max 0.001
_refine_ls_shift/su_mean 0.000
_refine_ls_structure_factor_coef Fsqd
_refine_ls_weighting_details 'w=1/[\s^2^(Fo^2^)+(0.1006P)^2^+1.4652P] where P=(Fo^2^+2Fc^2^)/3'
_refine_ls_weighting_scheme calc
_refine_ls_wR_factor_gt 0.1483
_refine_ls_wR_factor_ref 0.1529
_reflns_Friedel_coverage 0.000
_reflns_number_gt 3509
_reflns_number_total 3962
_reflns_threshold_expression 'I > 2\s(I)'
_cod_data_source_file c9cc05328j2.cif
_cod_data_source_block greg1387
_cod_database_code 7123904
_shelx_shelxl_version_number 2014/7
_shelx_space_group_comment
;
The symmetry employed for this shelxl refinement is uniquely defined
by the following loop, which should always be used as a source of
symmetry information in preference to the above space-group names.
They are only intended as comments.
;
_shelx_estimated_absorpt_t_max 0.219
_shelx_estimated_absorpt_t_min 0.138
_olex2_refinement_description
;
1. Fixed Uiso
 At 1.2 times of:
  All C(H) groups, All C(H,H) groups
 At 1.5 times of:
  All C(H,H,H) groups
2. Rigid bond restraints
 O1, C11
 with sigma for 1-2 distances of 0.002 and sigma for 1-3 distances of 0.002
 O5, C15
 with sigma for 1-2 distances of 0.002 and sigma for 1-3 distances of 0.002
 W, C11
 with sigma for 1-2 distances of 0.002 and sigma for 1-3 distances of 0.002
3.a Ternary CH refined with riding coordinates:
 C4(H4)
3.b Secondary CH2 refined with riding coordinates:
 C1(H1A,H1B)
3.c Aromatic/amide H refined with riding coordinates:
 C2(H2)
3.d X=CH2 refined with riding coordinates:
 C3(H3A,H3B)
3.e Idealised Me refined as rotating group:
 C5(H5A,H5B,H5C), C6(H6A,H6B,H6C), C7(H7A,H7B,H7C), C8(H8A,H8B,H8C), C9(H9A,
 H9B,H9C), C10(H10A,H10B,H10C)
;
_olex2_submission_special_instructions 'No special instructions were received'

loop_
_space_group_symop_operation_xyz
'x, y, z'
'-x+1/2, y+1/2, -z+1/2'
'-x, -y, -z'
'x-1/2, -y-1/2, z-1/2'

loop_
_atom_site_label
_atom_site_type_symbol
_atom_site_fract_x
_atom_site_fract_y
_atom_site_fract_z
_atom_site_U_iso_or_equiv
_atom_site_adp_type
_atom_site_occupancy
_atom_site_site_symmetry_order
_atom_site_calc_flag
_atom_site_refinement_flags_posn
_atom_site_refinement_flags_adp
C1 C 0.3348(7) 0.7618(4) 0.6194(6) 0.0280(16) Uani 1 1 d . .
H1A H 0.3324 0.7179 0.5755 0.034 Uiso 1 1 calc R .
H1B H 0.2476 0.7630 0.6594 0.034 Uiso 1 1 calc R .
C2 C 0.3364(8) 0.8252(4) 0.5455(6) 0.0350(18) Uani 1 1 d . .
H2 H 0.4087 0.8264 0.4960 0.042 Uiso 1 1 calc R .
C3 C 0.2499(10) 0.8774(5) 0.5429(7) 0.043(2) Uani 1 1 d . .
H3A H 0.1756 0.8785 0.5909 0.052 Uiso 1 1 calc R .
H3B H 0.2598 0.9150 0.4931 0.052 Uiso 1 1 calc R .
C4 C 0.4923(6) 0.6725(3) 0.7750(5) 0.0200(13) Uani 1 1 d . .
H4 H 0.5546 0.6786 0.8430 0.024 Uiso 1 1 calc R .
C5 C 0.7845(8) 0.6259(4) 0.7128(7) 0.0326(18) Uani 1 1 d . .
H5A H 0.8158 0.6274 0.7898 0.049 Uiso 1 1 calc GR .
H5B H 0.7997 0.6724 0.6803 0.049 Uiso 1 1 calc GR .
H5C H 0.8391 0.5900 0.6765 0.049 Uiso 1 1 calc GR .
C6 C 0.5746(8) 0.5126(4) 0.7567(6) 0.0336(17) Uani 1 1 d . .
H6A H 0.4738 0.5006 0.7592 0.050 Uiso 1 1 calc GR .
H6B H 0.6204 0.5120 0.8301 0.050 Uiso 1 1 calc GR .
H6C H 0.6207 0.4779 0.7119 0.050 Uiso 1 1 calc GR .
C7 C 0.5249(7) 0.5988(4) 0.5523(6) 0.0313(16) Uani 1 1 d . .
H7A H 0.5425 0.6443 0.5174 0.047 Uiso 1 1 calc GR .
H7B H 0.4227 0.5890 0.5473 0.047 Uiso 1 1 calc GR .
H7C H 0.5746 0.5610 0.5162 0.047 Uiso 1 1 calc GR .
C8 C 0.3591(8) 0.5863(5) 0.9499(7) 0.0409(19) Uani 1 1 d . .
H8A H 0.4194 0.6134 1.0027 0.061 Uiso 1 1 calc GR .
H8B H 0.4099 0.5437 0.9289 0.061 Uiso 1 1 calc GR .
H8C H 0.2714 0.5725 0.9823 0.061 Uiso 1 1 calc GR .
C9 C 0.2034(7) 0.5923(4) 0.7228(7) 0.0362(18) Uani 1 1 d . .
H9A H 0.2577 0.5521 0.6975 0.054 Uiso 1 1 calc GR .
H9B H 0.1765 0.6237 0.6618 0.054 Uiso 1 1 calc GR .
H9C H 0.1175 0.5749 0.7543 0.054 Uiso 1 1 calc GR .
C10 C 0.2030(7) 0.7166(4) 0.8746(6) 0.0336(17) Uani 1 1 d . .
H10A H 0.1160 0.6973 0.9019 0.050 Uiso 1 1 calc GR .
H10B H 0.1783 0.7488 0.8141 0.050 Uiso 1 1 calc GR .
H10C H 0.2564 0.7427 0.9325 0.050 Uiso 1 1 calc GR .
C11 C 0.6193(7) 0.9451(4) 0.9264(6) 0.0257(14) Uani 1 1 d . U
C12 C 0.7577(7) 0.8284(4) 0.8266(6) 0.0308(16) Uani 1 1 d . .
C13 C 0.5240(6) 0.8025(4) 0.9671(6) 0.0260(15) Uani 1 1 d . .
C14 C 0.3422(8) 0.8924(4) 0.8316(6) 0.0292(16) Uani 1 1 d . .
C15 C 0.5710(7) 0.9249(4) 0.6989(6) 0.0267(14) Uani 1 1 d . U
F F 0.6091(4) 0.7541(2) 0.6287(3) 0.0268(9) Uani 1 1 d . .
O1 O 0.6597(5) 0.9918(3) 0.9780(4) 0.0335(12) Uani 1 1 d . U
O2 O 0.8708(5) 0.8087(3) 0.8211(5) 0.0484(15) Uani 1 1 d . .
O3 O 0.5053(5) 0.7700(3) 1.0423(4) 0.0353(13) Uani 1 1 d . .
O4 O 0.2259(5) 0.9067(3) 0.8293(4) 0.0352(12) Uani 1 1 d . .
O5 O 0.5788(6) 0.9614(3) 0.6277(4) 0.0422(14) Uani 1 1 d . U
P P 0.49094(17) 0.75990(9) 0.71633(14) 0.0216(4) Uani 1 1 d . .
Si1 Si 0.59127(18) 0.60308(10) 0.69718(16) 0.0238(4) Uani 1 1 d . .
Si2 Si 0.3146(2) 0.64241(10) 0.82745(18) 0.0260(5) Uani 1 1 d . .
W W 0.55157(3) 0.86228(2) 0.83329(2) 0.0222(2) Uani 1 1 d . U

loop_
_atom_site_aniso_label
_atom_site_aniso_U_11
_atom_site_aniso_U_22
_atom_site_aniso_U_33
_atom_site_aniso_U_23
_atom_site_aniso_U_13
_atom_site_aniso_U_12
C1 0.026(4) 0.029(4) 0.028(4) -0.003(3) -0.007(3) -0.003(3)
C2 0.035(4) 0.037(5) 0.031(4) 0.004(4) -0.015(3) -0.001(4)
C3 0.055(6) 0.027(4) 0.045(5) 0.010(4) -0.012(4) -0.009(4)
C4 0.023(3) 0.018(3) 0.019(3) -0.001(3) -0.001(2) 0.000(3)
C5 0.021(4) 0.028(4) 0.049(5) -0.005(4) 0.001(3) 0.002(3)
C6 0.034(4) 0.023(4) 0.043(4) 0.002(3) -0.004(3) 0.000(3)
C7 0.028(4) 0.031(4) 0.035(4) -0.008(3) 0.000(3) 0.002(3)
C8 0.035(4) 0.044(5) 0.044(4) 0.013(4) 0.003(3) 0.000(4)
C9 0.022(4) 0.028(4) 0.057(5) -0.002(4) -0.007(3) -0.004(3)
C10 0.024(4) 0.036(4) 0.041(4) -0.005(4) 0.009(3) -0.002(3)
C11 0.022(3) 0.018(3) 0.037(4) -0.002(2) 0.002(3) -0.002(3)
C12 0.029(4) 0.022(4) 0.040(4) -0.010(3) -0.004(3) 0.000(3)
C13 0.011(3) 0.027(4) 0.039(4) -0.011(4) 0.000(3) 0.003(3)
C14 0.029(4) 0.021(4) 0.037(4) 0.001(3) -0.003(3) 0.000(3)
C15 0.019(3) 0.027(4) 0.034(3) 0.001(3) 0.005(3) -0.003(3)
F 0.030(2) 0.027(2) 0.024(2) -0.0035(18) 0.0072(16) -0.0009(17)
O1 0.038(3) 0.024(2) 0.037(3) -0.005(2) -0.004(2) -0.006(2)
O2 0.024(3) 0.051(4) 0.069(4) -0.023(3) -0.004(3) 0.009(3)
O3 0.032(3) 0.044(3) 0.029(3) 0.008(3) -0.002(2) 0.000(2)
O4 0.024(3) 0.035(3) 0.046(3) -0.003(3) -0.003(2) 0.008(2)
O5 0.043(3) 0.044(4) 0.040(3) 0.013(2) 0.003(2) -0.009(3)
P 0.0181(9) 0.0174(9) 0.0286(9) -0.0015(7) -0.0025(7) 0.0004(7)
Si1 0.0185(9) 0.0181(10) 0.0342(10) -0.0030(8) -0.0015(7) 0.0024(7)
Si2 0.0198(10) 0.0236(11) 0.0343(11) 0.0026(8) -0.0008(9) -0.0009(7)
W 0.0191(3) 0.0165(3) 0.0302(3) -0.00286(10) -0.00311(15) 0.00075(9)

loop_
_atom_type_symbol
_atom_type_description
_atom_type_scat_dispersion_real
_atom_type_scat_dispersion_imag
_atom_type_scat_source
C C 0.0033 0.0016 'International Tables Vol C Tables 4.2.6.8 and 6.1.1.4'
H H 0.0000 0.0000 'International Tables Vol C Tables 4.2.6.8 and 6.1.1.4'
F F 0.0171 0.0103 'International Tables Vol C Tables 4.2.6.8 and 6.1.1.4'
O O 0.0106 0.0060 'International Tables Vol C Tables 4.2.6.8 and 6.1.1.4'
P P 0.1023 0.0942 'International Tables Vol C Tables 4.2.6.8 and 6.1.1.4'
Si Si 0.0817 0.0704 'International Tables Vol C Tables 4.2.6.8 and 6.1.1.4'
W W -0.8490 6.8722 'International Tables Vol C Tables 4.2.6.8 and 6.1.1.4'

loop_
_geom_angle_atom_site_label_1
_geom_angle_atom_site_label_2
_geom_angle_atom_site_label_3
_geom_angle
H1A C1 H1B 107.9
C2 C1 H1A 109.3
C2 C1 H1B 109.3
C2 C1 P 111.8(5)
P C1 H1A 109.3
P C1 H1B 109.3
C1 C2 H2 116.8
C3 C2 C1 126.4(8)
C3 C2 H2 116.8
C2 C3 H3A 120.0
C2 C3 H3B 120.0
H3A C3 H3B 120.0
P C4 H4 102.9
P C4 Si1 114.4(3)
P C4 Si2 115.1(3)
Si1 C4 H4 102.9
Si1 C4 Si2 115.9(3)
Si2 C4 H4 102.9
H5A C5 H5B 109.5
H5A C5 H5C 109.5
H5B C5 H5C 109.5
Si1 C5 H5A 109.5
Si1 C5 H5B 109.5
Si1 C5 H5C 109.5
H6A C6 H6B 109.5
H6A C6 H6C 109.5
H6B C6 H6C 109.5
Si1 C6 H6A 109.5
Si1 C6 H6B 109.5
Si1 C6 H6C 109.5
H7A C7 H7B 109.5
H7A C7 H7C 109.5
H7B C7 H7C 109.5
Si1 C7 H7A 109.5
Si1 C7 H7B 109.5
Si1 C7 H7C 109.5
H8A C8 H8B 109.5
H8A C8 H8C 109.5
H8B C8 H8C 109.5
Si2 C8 H8A 109.5
Si2 C8 H8B 109.5
Si2 C8 H8C 109.5
H9A C9 H9B 109.5
H9A C9 H9C 109.5
H9B C9 H9C 109.5
Si2 C9 H9A 109.5
Si2 C9 H9B 109.5
Si2 C9 H9C 109.5
H10A C10 H10B 109.5
H10A C10 H10C 109.5
H10B C10 H10C 109.5
Si2 C10 H10A 109.5
Si2 C10 H10B 109.5
Si2 C10 H10C 109.5
O1 C11 W 178.8(6)
O2 C12 W 178.5(6)
O3 C13 W 178.1(6)
O4 C14 W 177.7(6)
O5 C15 W 177.0(7)
C1 P W 120.9(2)
C4 P C1 105.4(3)
C4 P W 119.1(2)
F P C1 97.0(3)
F P C4 103.0(3)
F P W 107.87(17)
C5 Si1 C4 107.3(3)
C6 Si1 C4 111.7(3)
C6 Si1 C5 106.1(3)
C7 Si1 C4 111.9(3)
C7 Si1 C5 111.7(4)
C7 Si1 C6 108.0(3)
C8 Si2 C4 106.8(3)
C9 Si2 C4 112.0(3)
C9 Si2 C8 111.1(4)
C9 Si2 C10 107.1(4)
C10 Si2 C4 114.0(3)
C10 Si2 C8 105.6(4)
C11 W C12 90.0(3)
C11 W C13 90.9(3)
C11 W C14 93.3(3)
C11 W C15 88.7(3)
C11 W P 174.96(19)
C12 W C14 176.4(3)
C12 W C15 90.4(3)
C12 W P 85.06(19)
C13 W C12 92.1(3)
C13 W C14 89.1(3)
C13 W C15 177.5(2)
C13 W P 90.42(19)
C14 W C15 88.5(3)
C14 W P 91.5(2)
C15 W P 90.2(2)

loop_
_geom_bond_atom_site_label_1
_geom_bond_atom_site_label_2
_geom_bond_distance
C1 H1A 0.9900
C1 H1B 0.9900
C1 C2 1.507(10)
C1 P 1.836(7)
C2 H2 0.9500
C2 C3 1.278(12)
C3 H3A 0.9500
C3 H3B 0.9500
C4 H4 1.0000
C4 P 1.801(6)
C4 Si1 1.909(6)
C4 Si2 1.927(6)
C5 H5A 0.9800
C5 H5B 0.9800
C5 H5C 0.9800
C5 Si1 1.870(8)
C6 H6A 0.9800
C6 H6B 0.9800
C6 H6C 0.9800
C6 Si1 1.870(7)
C7 H7A 0.9800
C7 H7B 0.9800
C7 H7C 0.9800
C7 Si1 1.861(7)
C8 H8A 0.9800
C8 H8B 0.9800
C8 H8C 0.9800
C8 Si2 1.875(8)
C9 H9A 0.9800
C9 H9B 0.9800
C9 H9C 0.9800
C9 Si2 1.867(7)
C10 H10A 0.9800
C10 H10B 0.9800
C10 H10C 0.9800
C10 Si2 1.870(8)
C11 O1 1.138(8)
C11 W 2.019(7)
C12 O2 1.137(8)
C12 W 2.054(7)
C13 O3 1.139(8)
C13 W 2.038(8)
C14 O4 1.129(8)
C14 W 2.054(7)
C15 O5 1.125(9)
C15 W 2.061(7)
F P 1.615(4)
P W 2.4582(17)

loop_
_geom_torsion_atom_site_label_1
_geom_torsion_atom_site_label_2
_geom_torsion_atom_site_label_3
_geom_torsion_atom_site_label_4
_geom_torsion
C2 C1 P C4 -167.2(5)
C2 C1 P F -61.6(6)
C2 C1 P W 54.1(6)
P C1 C2 C3 -113.1(8)
Si1 C4 P C1 88.2(4)
Si1 C4 P F -12.9(4)
Si1 C4 P W -132.2(2)
Si2 C4 P C1 -49.8(4)
Si2 C4 P F -150.9(3)
Si2 C4 P W 89.9(3)
